data_2007973
loop_
_publ_author_name
'Dupont, L\'eon'
'Kohl, Michel'
'Lejeune, Robert'

_publ_section_title
;
 <i>tert</i>-Butyl
 3-[4-(2-Bromoethoxy)-3-chlorophenyl]-5-methylisoxazole-4-carboxylate
;
_journal_issue 12
_journal_name_full 'Acta Crystallographica Section C'
_journal_page_first 1957
_journal_page_last 1959
_journal_paper_doi 10.1107/S0108270198009482
_journal_volume 54
_journal_year 1998
_chemical_formula_sum 'C17 H19 Br Cl N O4'
_chemical_formula_weight 416.69
_chemical_name_systematic
;
 t-butyl 3-[4-(2-bromoethoxy)-3-chlorophenyl]-5-methylisoxasole-4-
 carboxylate
;
_space_group_IT_number 4
_symmetry_cell_setting monoclinic
_symmetry_space_group_name_Hall 'P 2yb'
_symmetry_space_group_name_H-M 'P 1 21 1'
_audit_creation_method SHELXL-97
_cell_angle_alpha 90.00
_cell_angle_beta 108.137(7)
_cell_angle_gamma 90.00
_cell_formula_units_Z 2
_cell_length_a 9.5664(12)
_cell_length_b 7.0768(9)
_cell_length_c 14.2175(10)
_cell_measurement_reflns_used 35
_cell_measurement_temperature 293(2)
_cell_measurement_theta_max 36.78
_cell_measurement_theta_min 27.48
_cell_volume 914.69(18)
_computing_cell_refinement DIF4
_computing_data_collection 'DIF4 (Stoe & Cie, 1987a)'
_computing_data_reduction 'REDU4 (Stoe & Cie, 1987b)'
_computing_molecular_graphics 'ORTEPIII (Burnett & Johnson, 1996)'
_computing_publication_material SHELXL97
_computing_structure_refinement SHELXL97
_computing_structure_solution 'SHELXS97 (Sheldrick, 1990)'
_diffrn_ambient_temperature 293(2)
_diffrn_measured_fraction_theta_full 0.990
_diffrn_measured_fraction_theta_max 0.990
_diffrn_measurement_device_type 'Stoe-Siemens AED 4-circle diffractometer'
_diffrn_measurement_method \w-scan
_diffrn_radiation_monochromator graphite
_diffrn_radiation_source 'fine-focus sealed tube'
_diffrn_radiation_type CuK\a
_diffrn_radiation_wavelength 1.54180
_diffrn_reflns_av_R_equivalents 0.0308
_diffrn_reflns_av_sigmaI/netI 0.0279
_diffrn_reflns_limit_h_max 10
_diffrn_reflns_limit_h_min -11
_diffrn_reflns_limit_k_max 0
_diffrn_reflns_limit_k_min -8
_diffrn_reflns_limit_l_max 17
_diffrn_reflns_limit_l_min 0
_diffrn_reflns_number 1871
_diffrn_reflns_theta_full 68.03
_diffrn_reflns_theta_max 68.03
_diffrn_reflns_theta_min 3.27
_diffrn_standards_decay_% 2.6
_diffrn_standards_interval_time '60 min'
_diffrn_standards_number 2
_exptl_absorpt_coefficient_mu 4.585
_exptl_absorpt_correction_T_max 0.290
_exptl_absorpt_correction_T_min 0.152
_exptl_absorpt_correction_type 'semi-empirical, \y scan (EMPIR: Stoe & Cie, 1987c)'
_exptl_crystal_colour colourless
_exptl_crystal_density_diffrn 1.513
_exptl_crystal_density_method 'not measured'
_exptl_crystal_description prismatic
_exptl_crystal_F_000 424
_exptl_crystal_size_max 0.53
_exptl_crystal_size_mid 0.29
_exptl_crystal_size_min 0.27
_refine_diff_density_max 0.345
_refine_diff_density_min -0.303
_refine_ls_abs_structure_details 'Flack (1983)'
_refine_ls_abs_structure_Flack 0.01(3)
_refine_ls_extinction_coef 0.0114(9)
_refine_ls_extinction_method 'SHELXL97 (Sheldrick, 1997)'
_refine_ls_goodness_of_fit_ref 0.942
_refine_ls_hydrogen_treatment 'H atoms riding'
_refine_ls_matrix_type full
_refine_ls_number_parameters 222
_refine_ls_number_reflns 1799
_refine_ls_number_restraints 1
_refine_ls_restrained_S_all 0.942
_refine_ls_R_factor_all 0.0391
_refine_ls_R_factor_gt 0.0317
_refine_ls_shift/su_max 0.001
_refine_ls_shift/su_mean 0.000
_refine_ls_structure_factor_coef Fsqd
_refine_ls_weighting_details 'w = 1/[\s^2^(Fo^2^)+(0.0737P)^2^] where P=(Fo^2^+2Fc^2^)/3'
_refine_ls_weighting_scheme calc
_refine_ls_wR_factor_ref 0.0895
_reflns_number_gt 1503
_reflns_number_total 1799
_reflns_threshold_expression I>2\s(I)
_cod_data_source_file ln1061.cif
_cod_data_source_block sm0182b
_cod_depositor_comments
;
The following automatic conversions were performed:

'_refine_ls_weighting_scheme' value 'calc w =
1/[\s^2^(Fo^2^)+(0.0737P)^2^] where P=(Fo^2^+2Fc^2^)/3' was changed
to 'calc'. New tag '_refine_ls_weighting_details' was created. The
value of the new tag was set to 'w = 1/[\s^2^(Fo^2^)+(0.0737P)^2^]
where P=(Fo^2^+2Fc^2^)/3'.

Automatic conversion script
Id: cif_fix_values 3143 2015-03-26 13:38:13Z robertas 
;
_cod_original_sg_symbol_H-M 'P 21'
_cod_database_code 2007973

loop_
_symmetry_equiv_pos_as_xyz
'x, y, z'
'-x, y+1/2, -z'

loop_
_atom_site_label
_atom_site_fract_x
_atom_site_fract_y
_atom_site_fract_z
_atom_site_U_iso_or_equiv
_atom_site_adp_type
_atom_site_calc_flag
_atom_site_refinement_flags
_atom_site_occupancy
_atom_site_disorder_assembly
_atom_site_disorder_group
_atom_site_type_symbol
C1 0.9523(5) 0.7632(8) 0.6951(4) 0.0666(13) Uani d . 1 . . C
H1A 1.0081 0.6719 0.7431 0.080 Uiso calc R 1 . . H
H1B 0.8531 0.7147 0.6673 0.080 Uiso calc R 1 . . H
C2 1.0208(5) 0.7828(9) 0.6140(3) 0.0612(12) Uani d . 1 . . C
H2A 1.0090 0.6665 0.5763 0.073 Uiso calc R 1 . . H
H2B 0.9735 0.8841 0.5695 0.073 Uiso calc R 1 . . H
C3 1.2558(4) 0.8379(7) 0.5947(3) 0.0464(9) Uani d . 1 . . C
C4 1.4041(4) 0.8815(6) 0.6375(2) 0.0431(8) Uani d . 1 . . C
C5 1.4976(4) 0.8969(7) 0.5805(3) 0.0442(8) Uani d . 1 . . C
H5 1.5964 0.9251 0.6104 0.053 Uiso calc R 1 . . H
C6 1.4437(4) 0.8701(6) 0.4781(3) 0.0435(9) Uani d . 1 . . C
C7 1.2965(4) 0.8287(7) 0.4363(3) 0.0490(9) Uani d . 1 . . C
H7 1.2591 0.8107 0.3683 0.059 Uiso calc R 1 . . H
C8 1.2026(4) 0.8133(7) 0.4937(3) 0.0503(9) Uani d . 1 . . C
H8 1.1035 0.7863 0.4636 0.060 Uiso calc R 1 . . H
C9 1.5471(4) 0.8738(6) 0.4195(2) 0.0433(9) Uani d . 1 . . C
C10 1.5238(4) 0.8972(7) 0.3151(3) 0.0447(8) Uani d . 1 . . C
C11 1.6601(4) 0.8756(7) 0.3058(3) 0.0498(10) Uani d . 1 . . C
C12 1.7211(5) 0.8794(9) 0.2211(3) 0.0633(13) Uani d . 1 . . C
H12A 1.6848 0.7726 0.1789 0.095 Uiso calc R 1 . . H
H12B 1.8265 0.8743 0.2458 0.095 Uiso calc R 1 . . H
H12C 1.6911 0.9939 0.1840 0.095 Uiso calc R 1 . . H
C13 1.3886(4) 0.9494(6) 0.2355(3) 0.0488(10) Uani d . 1 . . C
C14 1.2791(5) 0.9371(8) 0.0538(3) 0.0588(12) Uani d . 1 . . C
C15 1.3419(7) 0.8641(15) -0.0234(4) 0.103(3) Uani d . 1 . . C
H15A 1.4399 0.9121 -0.0109 0.155 Uiso calc R 1 . . H
H15B 1.2815 0.9048 -0.0876 0.155 Uiso calc R 1 . . H
H15C 1.3446 0.7285 -0.0212 0.155 Uiso calc R 1 . . H
C16 1.2518(7) 1.1473(11) 0.0406(4) 0.0777(16) Uani d . 1 . . C
H16A 1.3403 1.2093 0.0390 0.117 Uiso calc R 1 . . H
H16B 1.2228 1.1958 0.0948 0.117 Uiso calc R 1 . . H
H16C 1.1750 1.1704 -0.0204 0.117 Uiso calc R 1 . . H
C17 1.1436(7) 0.8303(15) 0.0563(5) 0.106(3) Uani d . 1 . . C
H17A 1.1663 0.6982 0.0662 0.159 Uiso calc R 1 . . H
H17B 1.0667 0.8478 -0.0053 0.159 Uiso calc R 1 . . H
H17C 1.1116 0.8770 0.1096 0.159 Uiso calc R 1 . . H
Br1 0.94498(6) 0.99874(12) 0.76190(4) 0.0794(2) Uani d . 1 . . Br
Cl1 1.47356(11) 0.91220(19) 0.76423(6) 0.0577(3) Uani d . 1 . . Cl
N1 1.6860(4) 0.8403(6) 0.4670(2) 0.0513(8) Uani d . 1 . . N
O1 1.1738(3) 0.8238(6) 0.6583(2) 0.0564(8) Uani d . 1 . . O
O2 1.7581(3) 0.8428(5) 0.3939(2) 0.0548(7) Uani d . 1 . . O
O3 1.2834(3) 1.0233(8) 0.2481(2) 0.0768(13) Uani d . 1 . . O
O4 1.4016(3) 0.9021(6) 0.14722(19) 0.0605(8) Uani d . 1 . . O

loop_
_atom_site_aniso_label
_atom_site_aniso_U_11
_atom_site_aniso_U_22
_atom_site_aniso_U_33
_atom_site_aniso_U_12
_atom_site_aniso_U_13
_atom_site_aniso_U_23
C1 0.060(2) 0.082(4) 0.069(3) -0.004(2) 0.037(2) 0.002(3)
C2 0.046(2) 0.083(4) 0.059(2) -0.009(2) 0.0231(19) 0.000(2)
C3 0.0441(18) 0.056(2) 0.0425(19) 0.0021(17) 0.0189(15) 0.0056(18)
C4 0.0442(16) 0.052(2) 0.0323(15) 0.0070(16) 0.0108(13) 0.0014(16)
C5 0.0411(16) 0.053(2) 0.0375(17) -0.0007(17) 0.0100(13) 0.0017(17)
C6 0.0459(17) 0.051(3) 0.0355(16) 0.0007(16) 0.0149(14) 0.0015(16)
C7 0.0487(18) 0.063(3) 0.0348(16) -0.0066(19) 0.0118(14) -0.0006(18)
C8 0.0409(18) 0.065(3) 0.0430(19) -0.0073(18) 0.0100(14) -0.0016(19)
C9 0.0437(17) 0.052(3) 0.0332(16) 0.0000(16) 0.0102(13) -0.0013(16)
C10 0.0431(17) 0.055(2) 0.0388(17) 0.0028(17) 0.0164(14) 0.0012(17)
C11 0.0489(19) 0.056(3) 0.049(2) 0.0000(18) 0.0220(16) -0.0049(18)
C12 0.059(2) 0.083(4) 0.059(2) -0.001(2) 0.0339(19) -0.001(3)
C13 0.0467(18) 0.062(3) 0.0399(17) 0.0035(16) 0.0164(14) 0.0037(17)
C14 0.052(2) 0.087(4) 0.0350(18) 0.001(2) 0.0092(16) 0.002(2)
C15 0.097(4) 0.169(8) 0.040(2) 0.036(5) 0.015(2) -0.012(4)
C16 0.071(3) 0.098(4) 0.055(3) 0.007(3) 0.006(2) 0.013(3)
C17 0.092(4) 0.146(7) 0.064(3) -0.050(5) 0.002(3) 0.016(4)
Br1 0.0730(3) 0.1037(5) 0.0616(3) 0.0150(3) 0.0212(2) -0.0044(3)
Cl1 0.0570(5) 0.0809(7) 0.0346(4) 0.0010(5) 0.0134(3) 0.0004(5)
N1 0.0451(16) 0.066(2) 0.0446(16) -0.0048(16) 0.0170(13) -0.0063(17)
O1 0.0444(13) 0.083(2) 0.0454(14) -0.0039(14) 0.0196(11) 0.0058(15)
O2 0.0403(13) 0.079(2) 0.0465(14) 0.0013(13) 0.0149(11) -0.0039(14)
O3 0.0603(17) 0.125(4) 0.0514(15) 0.035(2) 0.0272(13) 0.016(2)
O4 0.0530(14) 0.092(2) 0.0343(12) 0.0140(16) 0.0108(10) -0.0005(16)

loop_
_atom_type_symbol
_atom_type_description
_atom_type_scat_dispersion_real
_atom_type_scat_dispersion_imag
_atom_type_scat_source
C C 0.0181 0.0091 'International Tables Vol C Tables 4.2.6.8 and 6.1.1.4'
H H 0.0000 0.0000 'International Tables Vol C Tables 4.2.6.8 and 6.1.1.4'
Br Br -0.6763 1.2805 'International Tables Vol C Tables 4.2.6.8 and 6.1.1.4'
Cl Cl 0.3639 0.7018 'International Tables Vol C Tables 4.2.6.8 and 6.1.1.4'
N N 0.0311 0.0180 'International Tables Vol C Tables 4.2.6.8 and 6.1.1.4'
O O 0.0492 0.0322 'International Tables Vol C Tables 4.2.6.8 and 6.1.1.4'

loop_
_geom_angle_atom_site_label_1
_geom_angle_atom_site_label_2
_geom_angle_atom_site_label_3
_geom_angle
_geom_angle_publ_flag
C2 C1 Br1 112.9(4) no
C2 C1 H1A 109.0 ?
Br1 C1 H1A 109.0 ?
C2 C1 H1B 109.0 ?
Br1 C1 H1B 109.0 ?
H1A C1 H1B 107.8 ?
O1 C2 C1 108.2(4) no
O1 C2 H2A 110.1 ?
C1 C2 H2A 110.1 ?
O1 C2 H2B 110.1 ?
C1 C2 H2B 110.1 ?
H2A C2 H2B 108.4 ?
O1 C3 C8 125.2(3) no
O1 C3 C4 116.2(3) no
C8 C3 C4 118.6(3) ?
C5 C4 C3 121.1(3) ?
C5 C4 Cl1 119.4(3) ?
C3 C4 Cl1 119.4(3) ?
C4 C5 C6 120.2(3) ?
C4 C5 H5 119.9 ?
C6 C5 H5 119.9 ?
C7 C6 C5 118.3(3) ?
C7 C6 C9 122.2(3) ?
C5 C6 C9 119.4(3) ?
C6 C7 C8 121.5(3) ?
C6 C7 H7 119.2 ?
C8 C7 H7 119.2 ?
C3 C8 C7 120.3(3) ?
C3 C8 H8 119.9 ?
C7 C8 H8 119.9 ?
N1 C9 C10 111.0(3) yes
N1 C9 C6 117.0(3) yes
C10 C9 C6 131.9(3) yes
C11 C10 C9 104.0(3) yes
C11 C10 C13 126.3(3) yes
C9 C10 C13 129.5(3) yes
O2 C11 C10 110.2(3) yes
O2 C11 C12 115.1(3) yes
C10 C11 C12 134.7(4) yes
C11 C12 H12A 109.5 ?
C11 C12 H12B 109.5 ?
H12A C12 H12B 109.5 ?
C11 C12 H12C 109.5 ?
H12A C12 H12C 109.5 ?
H12B C12 H12C 109.5 ?
O3 C13 O4 125.2(4) yes
O3 C13 C10 124.9(4) yes
O4 C13 C10 109.9(3) yes
O4 C14 C15 102.2(4) no
O4 C14 C16 109.3(4) no
C15 C14 C16 110.0(5) no
O4 C14 C17 109.7(4) no
C15 C14 C17 112.8(6) no
C16 C14 C17 112.3(6) no
C14 C15 H15A 109.5 ?
C14 C15 H15B 109.5 ?
H15A C15 H15B 109.5 ?
C14 C15 H15C 109.5 ?
H15A C15 H15C 109.5 ?
H15B C15 H15C 109.5 ?
C14 C16 H16A 109.5 ?
C14 C16 H16B 109.5 ?
H16A C16 H16B 109.5 ?
C14 C16 H16C 109.5 ?
H16A C16 H16C 109.5 ?
H16B C16 H16C 109.5 ?
C14 C17 H17A 109.5 ?
C14 C17 H17B 109.5 ?
H17A C17 H17B 109.5 ?
C14 C17 H17C 109.5 ?
H17A C17 H17C 109.5 ?
H17B C17 H17C 109.5 ?
C9 N1 O2 105.5(3) yes
C3 O1 C2 116.1(3) no
C11 O2 N1 109.4(3) yes
C13 O4 C14 121.0(3) yes

loop_
_geom_bond_atom_site_label_1
_geom_bond_atom_site_label_2
_geom_bond_site_symmetry_2
_geom_bond_distance
_geom_bond_publ_flag
C1 C2 . 1.499(6) no
C1 Br1 . 1.931(6) no
C1 H1A . 0.9700 ?
C1 H1B . 0.9700 ?
C2 O1 . 1.431(5) no
C2 H2A . 0.9700 ?
C2 H2B . 0.9700 ?
C3 O1 . 1.374(4) no
C3 C8 . 1.377(5) no
C3 C4 . 1.393(5) no
C4 C5 . 1.385(5) no
C4 Cl1 . 1.730(3) no
C5 C6 . 1.397(5) no
C5 H5 . 0.9300 ?
C6 C7 . 1.379(5) no
C6 C9 . 1.478(5) yes
C7 C8 . 1.392(6) no
C7 H7 . 0.9300 ?
C8 H8 . 0.9300 ?
C9 N1 . 1.312(5) yes
C9 C10 . 1.441(5) yes
C10 C11 . 1.359(5) yes
C10 C13 . 1.476(5) yes
C11 O2 . 1.331(5) yes
C11 C12 . 1.493(5) no
C12 H12A . 0.9600 ?
C12 H12B . 0.9600 ?
C12 H12C . 0.9600 ?
C13 O3 . 1.197(5) yes
C13 O4 . 1.341(5) yes
C14 O4 . 1.493(5) no
C14 C15 . 1.498(7) no
C14 C16 . 1.512(10) no
C14 C17 . 1.511(8) no
C15 H15A . 0.9600 ?
C15 H15B . 0.9600 ?
C15 H15C . 0.9600 ?
C16 H16A . 0.9600 ?
C16 H16B . 0.9600 ?
C16 H16C . 0.9600 ?
C17 H17A . 0.9600 ?
C17 H17B . 0.9600 ?
C17 H17C . 0.9600 ?
N1 O2 . 1.416(4) yes

loop_
_geom_torsion_atom_site_label_1
_geom_torsion_atom_site_label_2
_geom_torsion_atom_site_label_3
_geom_torsion_atom_site_label_4
_geom_torsion
_geom_torsion_publ_flag
Br1 C1 C2 O1 68.2(5) no
O1 C3 C4 C5 179.2(4) ?
C8 C3 C4 C5 -1.1(7) ?
O1 C3 C4 Cl1 0.5(6) ?
C8 C3 C4 Cl1 -179.8(4) ?
C3 C4 C5 C6 0.5(7) ?
Cl1 C4 C5 C6 179.2(3) ?
C4 C5 C6 C7 0.1(6) ?
C4 C5 C6 C9 -175.7(4) ?
C5 C6 C7 C8 -0.1(7) ?
C9 C6 C7 C8 175.6(4) ?
O1 C3 C8 C7 -179.2(5) ?
C4 C3 C8 C7 1.1(7) ?
C6 C7 C8 C3 -0.5(8) ?
C7 C6 C9 N1 -153.9(4) no
C5 C6 C9 N1 21.7(6) ?
C7 C6 C9 C10 21.9(7) yes
C5 C6 C9 C10 -162.5(4) no
N1 C9 C10 C11 -0.3(5) ?
C6 C9 C10 C11 -176.2(5) ?
N1 C9 C10 C13 -175.3(5) no
C6 C9 C10 C13 8.8(8) yes
C9 C10 C11 O2 -0.1(5) no
C13 C10 C11 O2 175.1(4) no
C9 C10 C11 C12 179.5(6) no
C13 C10 C11 C12 -5.3(9) ?
C11 C10 C13 O3 -155.7(5) no
C9 C10 C13 O3 18.4(8) ?
C11 C10 C13 O4 24.2(7) ?
C9 C10 C13 O4 -161.8(4) yes
C10 C9 N1 O2 0.5(5) no
C6 C9 N1 O2 177.1(4) ?
C8 C3 O1 C2 -0.9(7) no
C4 C3 O1 C2 178.8(4) ?
C1 C2 O1 C3 177.1(4) no
C10 C11 O2 N1 0.5(5) no
C12 C11 O2 N1 -179.2(4) ?
C9 N1 O2 C11 -0.6(5) no
O3 C13 O4 C14 -1.0(8) no
C10 C13 O4 C14 179.2(4) yes
C15 C14 O4 C13 179.9(6) no
C16 C14 O4 C13 63.3(6) no
C17 C14 O4 C13 -60.2(7) no

loop_
_cod_related_entry_id
_cod_related_entry_database
_cod_related_entry_code
1 ChemSpider 21136700
